data_4103884
loop_
_publ_author_name
'Ian C. Stewart'
'Diego Benitez'
'Daniel J. O'Leary'
'Ekaterina Tkatchouk'
'Michael W. Day'
'William A. Goddard'
'Robert H. Grubbs'

_publ_section_title
;
 Conformations of N-Heterocyclic Carbene Ligands in Ruthenium Complexes
 Relevant to Olefin Metathesis
;
_journal_name_full 'Journal of the American Chemical Society'
_journal_page_first 1931
_journal_page_last 1938
_journal_paper_doi 10.1021/ja8078913
_journal_volume 131
_journal_year 2009
_chemical_formula_moiety 'C26 H26 Cl2 N2 Ru, C H2 Cl2'
_chemical_formula_sum 'C27 H28 Cl4 N2 Ru'
_chemical_formula_weight 623.38
_chemical_name_systematic
;
 ?
;
_space_group_IT_number 29
_symmetry_cell_setting orthorhombic
_symmetry_space_group_name_Hall 'P 2c -2ac'
_symmetry_space_group_name_H-M 'P c a 21'
_atom_sites_solution_hydrogens geom
_atom_sites_solution_primary direct
_atom_sites_solution_secondary difmap
_audit_creation_method SHELXL-97
_cell_angle_alpha 90.00
_cell_angle_beta 90.00
_cell_angle_gamma 90.00
_cell_formula_units_Z 8
_cell_length_a 17.1288(9)
_cell_length_b 15.8049(8)
_cell_length_c 19.8610(12)
_cell_measurement_reflns_used 9305
_cell_measurement_temperature 100(2)
_cell_measurement_theta_max 41.18
_cell_measurement_theta_min 2.58
_cell_volume 5376.7(5)
_computing_cell_refinement 'Bruker SAINT-Plus v7.34A'
_computing_data_collection 'Bruker APEX2 v2.1-0'
_computing_data_reduction 'Bruker SAINT-Plus v7.34A'
_computing_molecular_graphics 'Bruker XP v5.1'
_computing_publication_material 'Bruker XCIF 2008'
_computing_structure_refinement 'SHELXL-97 (Sheldrick, 2008)'
_computing_structure_solution 'SHELXS-97 (Sheldrick, 2008)'
_diffrn_ambient_temperature 100(2)
_diffrn_measured_fraction_theta_full 0.993
_diffrn_measured_fraction_theta_max 0.910
_diffrn_measurement_device_type 'CCD area detector'
_diffrn_measurement_method 'phi and omega scans'
_diffrn_radiation_monochromator graphite
_diffrn_radiation_source 'fine-focus sealed tube'
_diffrn_radiation_type MoK\a
_diffrn_radiation_wavelength 0.71073
_diffrn_reflns_av_R_equivalents 0.0691
_diffrn_reflns_av_sigmaI/netI 0.0556
_diffrn_reflns_limit_h_max 30
_diffrn_reflns_limit_h_min -26
_diffrn_reflns_limit_k_max 28
_diffrn_reflns_limit_k_min -29
_diffrn_reflns_limit_l_max 35
_diffrn_reflns_limit_l_min -35
_diffrn_reflns_number 195437
_diffrn_reflns_theta_full 36.74
_diffrn_reflns_theta_max 42.01
_diffrn_reflns_theta_min 1.75
_exptl_absorpt_coefficient_mu 1.000
_exptl_absorpt_correction_T_max 0.8645
_exptl_absorpt_correction_T_min 0.7403
_exptl_absorpt_correction_type multi-scan
_exptl_absorpt_process_details 'Bruker SADABS'
_exptl_crystal_colour 'Pale green'
_exptl_crystal_density_diffrn 1.540
_exptl_crystal_density_method 'not measured'
_exptl_crystal_description Block
_exptl_crystal_F_000 2528
_exptl_crystal_size_max 0.32
_exptl_crystal_size_mid 0.23
_exptl_crystal_size_min 0.15
_refine_diff_density_max 2.773
_refine_diff_density_min -2.082
_refine_diff_density_rms 0.136
_refine_ls_abs_structure_details 'Flack H D (1983), Acta Cryst. A39, 876-881'
_refine_ls_abs_structure_Flack 0.35(3)
_refine_ls_extinction_method none
_refine_ls_goodness_of_fit_ref 2.288
_refine_ls_hydrogen_treatment Riding
_refine_ls_matrix_type 'Full matrix'
_refine_ls_number_parameters 684
_refine_ls_number_reflns 33122
_refine_ls_number_restraints 105
_refine_ls_restrained_S_all 2.317
_refine_ls_R_factor_all 0.1073
_refine_ls_R_factor_gt 0.0538
_refine_ls_shift/su_max 0.003
_refine_ls_shift/su_mean 0.000
_refine_ls_structure_factor_coef Fsqd
_refine_ls_weighting_details w=1/s^2^(Fo^2^)
_refine_ls_weighting_scheme sigma
_refine_ls_wR_factor_gt 0.0956
_refine_ls_wR_factor_ref 0.0995
_reflns_number_gt 19451
_reflns_number_total 33122
_reflns_threshold_expression >2sigma(I)
_cod_data_source_file ja8078913_si_003.cif
_cod_data_source_block ics04_0m
_cod_depositor_comments
;
The following automatic conversions were performed:

'_refine_ls_weighting_scheme' value 'Sigma' changed to 'sigma'
according to the built-in table from CIF Core dictionary named
'cif_core.dic' version 2.4.1 from 2010-06-29.

Automatic conversion script
Id: cif_fix_values 1715 2011-07-08 13:25:40Z adriana 

The following automatic conversions were performed:

'_atom_sites_solution_primary' value 'Direct methods' was changed to
'direct'.

'_atom_sites_solution_secondary' value 'Difference Fourier map' was
changed to 'difmap'.

'_atom_sites_solution_hydrogens' value 'Geometric positions' was
changed to 'geom'.

Automatic conversion script
Id: cif_fix_values 6452 2018-10-05 10:23:21Z andrius 
;
_cod_original_sg_symbol_Hall P2c-2ac
_cod_database_code 4103884

loop_
_symmetry_equiv_pos_as_xyz
'x, y, z'
'-x, -y, z+1/2'
'x+1/2, -y, z'
'-x+1/2, y, z+1/2'

loop_
_atom_site_label
_atom_site_type_symbol
_atom_site_fract_x
_atom_site_fract_y
_atom_site_fract_z
_atom_site_U_iso_or_equiv
_atom_site_adp_type
_atom_site_occupancy
_atom_site_symmetry_multiplicity
_atom_site_calc_flag
_atom_site_refinement_flags
_atom_site_disorder_assembly
_atom_site_disorder_group
Ru1 Ru 0.290804(10) 0.999302(17) 0.452818(12) 0.01828(5) Uani 1 1 d . . .
Cl1A Cl 0.24262(4) 0.96550(5) 0.34272(6) 0.0287(2) Uani 1 1 d . A .
Cl2A Cl 0.17278(4) 1.07871(5) 0.46855(6) 0.0324(2) Uani 1 1 d . A .
N1A N 0.42691(14) 0.89025(17) 0.40083(17) 0.0224(7) Uani 1 1 d . . .
N2A N 0.44688(13) 1.0247(2) 0.3923(2) 0.0273(9) Uani 1 1 d . . .
C1A C 0.39610(15) 0.96537(19) 0.4136(2) 0.0202(8) Uani 1 1 d . A .
C2A C 0.50266(16) 0.89268(19) 0.3653(2) 0.0273(9) Uani 1 1 d . A .
H2A1 H 0.5009 0.8599 0.3228 0.033 Uiso 1 1 calc R . .
H2A2 H 0.5454 0.8709 0.3939 0.033 Uiso 1 1 calc R . .
C3A C 0.51175(16) 0.9871(2) 0.3518(3) 0.0365(10) Uani 1 1 d . A .
H3A1 H 0.5632 1.0079 0.3673 0.044 Uiso 1 1 calc R . .
H3A2 H 0.5056 1.0000 0.3033 0.044 Uiso 1 1 calc R . .
C4A C 0.39863(15) 0.8080(2) 0.4201(2) 0.0284(10) Uani 1 1 d D A .
C5A C 0.35252(16) 0.7613(2) 0.3762(2) 0.0367(11) Uani 1 1 d D . .
H5A H 0.3389 0.7850 0.3339 0.044 Uiso 0.680(4) 1 calc PR A 3
C6A C 0.32644(19) 0.6831(3) 0.3920(3) 0.0604(19) Uani 1 1 d D A .
H6A H 0.2948 0.6531 0.3608 0.072 Uiso 1 1 calc R . .
C7A C 0.3448(2) 0.6468(3) 0.4517(4) 0.0660(19) Uani 1 1 d D . .
H7A H 0.3264 0.5916 0.4622 0.079 Uiso 1 1 calc R A .
C8A C 0.3912(2) 0.6911(3) 0.4979(3) 0.063(2) Uani 1 1 d D A .
H8A H 0.4031 0.6664 0.5402 0.076 Uiso 1 1 calc R . .
C9A C 0.42046(19) 0.7726(2) 0.4820(3) 0.0362(10) Uani 1 1 d D . .
H9A H 0.4537 0.8022 0.5122 0.043 Uiso 0.320(4) 1 calc PR A 4
C10A C 0.4732(3) 0.8141(3) 0.5298(3) 0.0310(13) Uani 0.680(4) 1 d PD A 3
H10A H 0.5099 0.8502 0.5052 0.047 Uiso 0.680(4) 1 calc PR A 3
H10B H 0.5021 0.7710 0.5550 0.047 Uiso 0.680(4) 1 calc PR A 3
H10C H 0.4427 0.8487 0.5611 0.047 Uiso 0.680(4) 1 calc PR A 3
C10C C 0.3329(5) 0.7923(7) 0.3137(6) 0.137(10) Uani 0.320(4) 1 d PD A 4
H10G H 0.3758 0.8271 0.2964 0.206 Uiso 0.320(4) 1 calc PR A 4
H10H H 0.2856 0.8268 0.3173 0.206 Uiso 0.320(4) 1 calc PR A 4
H10I H 0.3234 0.7450 0.2829 0.206 Uiso 0.320(4) 1 calc PR A 4
C11A C 0.43071(18) 1.1128(2) 0.3942(2) 0.0306(9) Uani 1 1 d . A .
C12A C 0.36908(18) 1.1464(2) 0.3608(3) 0.0355(11) Uani 1 1 d . . .
H12A H 0.3356 1.1107 0.3354 0.043 Uiso 1 1 calc R A .
C13A C 0.35454(19) 1.2336(2) 0.3635(3) 0.0510(16) Uani 1 1 d . A .
H13A H 0.3111 1.2569 0.3403 0.061 Uiso 1 1 calc R . .
C14A C 0.4029(2) 1.2846(3) 0.3996(3) 0.0603(18) Uani 1 1 d . . .
H14A H 0.3934 1.3438 0.4017 0.072 Uiso 1 1 calc R A .
C15A C 0.4657(2) 1.2498(2) 0.4330(3) 0.0575(19) Uani 1 1 d . A .
H15A H 0.4987 1.2865 0.4580 0.069 Uiso 1 1 calc R . .
C16A C 0.48299(18) 1.1656(2) 0.4320(2) 0.0372(12) Uani 1 1 d . . .
C17A C 0.54976(18) 1.1307(3) 0.4706(3) 0.0532(15) Uani 1 1 d . A .
H17A H 0.5941 1.1216 0.4403 0.080 Uiso 1 1 calc R . .
H17B H 0.5346 1.0768 0.4911 0.080 Uiso 1 1 calc R . .
H17C H 0.5647 1.1707 0.5061 0.080 Uiso 1 1 calc R . .
C18A C 0.26338(15) 0.89359(19) 0.4823(2) 0.0256(9) Uani 1 1 d . A .
H18A H 0.2497 0.8517 0.4500 0.031 Uiso 0.680(4) 1 calc PR A 3
H18C H 0.2461 0.8532 0.4501 0.031 Uiso 0.320(4) 1 calc PR A 4
C19A C 0.2619(3) 0.8718(3) 0.55279(17) 0.0187(19) Uani 0.680(4) 1 d PGU A 3
C20A C 0.2380(4) 0.7935(2) 0.5773(2) 0.0262(19) Uani 0.680(4) 1 d PGU A 3
H20A H 0.2267 0.7488 0.5469 0.031 Uiso 0.680(4) 1 calc PR A 3
C21A C 0.2307(3) 0.7809(2) 0.6463(3) 0.042(3) Uani 0.680(4) 1 d PGU A 3
H21A H 0.2144 0.7274 0.6631 0.050 Uiso 0.680(4) 1 calc PR A 3
C22A C 0.2473(3) 0.8464(2) 0.69073(18) 0.0365(16) Uani 0.680(4) 1 d PGU A 3
H22A H 0.2423 0.8377 0.7379 0.044 Uiso 0.680(4) 1 calc PR A 3
C23A C 0.2711(2) 0.9246(2) 0.66620(17) 0.0256(11) Uani 0.680(4) 1 d PGU A 3
H23A H 0.2824 0.9694 0.6966 0.031 Uiso 0.680(4) 1 calc PR A 3
C24A C 0.27840(19) 0.93728(17) 0.59723(18) 0.0249(13) Uani 0.680(4) 1 d PGU A 3
C25A C 0.3006(2) 1.0175(2) 0.5661(3) 0.0189(10) Uani 0.680(4) 1 d PU A 3
H25A H 0.2730 1.0685 0.5843 0.023 Uiso 0.680(4) 1 calc PR A 3
C26A C 0.3715(3) 1.0341(3) 0.5339(3) 0.0276(12) Uani 0.680(4) 1 d PU A 3
H26A H 0.4143 0.9936 0.5429 0.033 Uiso 0.680(4) 1 calc PR A 3
H26B H 0.3891 1.0938 0.5343 0.033 Uiso 0.680(4) 1 calc PR A 3
C19C C 0.2667(8) 0.8698(8) 0.5499(4) 0.047(7) Uani 0.320(4) 1 d PGU A 4
C20C C 0.2284(8) 0.8039(8) 0.5824(7) 0.059(6) Uani 0.320(4) 1 d PGU A 4
H20C H 0.1947 0.7676 0.5577 0.071 Uiso 0.320(4) 1 calc PR A 4
C21C C 0.2395(7) 0.7911(6) 0.6510(7) 0.047(6) Uani 0.320(4) 1 d PGU A 4
H21C H 0.2133 0.7460 0.6732 0.056 Uiso 0.320(4) 1 calc PR A 4
C22C C 0.2889(6) 0.8442(6) 0.6870(5) 0.084(7) Uani 0.320(4) 1 d PGU A 4
H22C H 0.2964 0.8354 0.7339 0.101 Uiso 0.320(4) 1 calc PR A 4
C23C C 0.3271(5) 0.9101(6) 0.6545(5) 0.049(4) Uani 0.320(4) 1 d PGU A 4
H23C H 0.3609 0.9464 0.6792 0.059 Uiso 0.320(4) 1 calc PR A 4
C24C C 0.3161(5) 0.9229(6) 0.5859(5) 0.035(3) Uani 0.320(4) 1 d PGU A 4
C25C C 0.3504(5) 0.9949(6) 0.5501(5) 0.0175(18) Uani 0.320(4) 1 d PU A 4
H25C H 0.4086 0.9926 0.5466 0.021 Uiso 0.320(4) 1 calc PR A 4
C26C C 0.3192(4) 1.0748(4) 0.5398(4) 0.0085(14) Uani 0.320(4) 1 d PU A 4
H26C H 0.3572 1.1212 0.5326 0.010 Uiso 0.320(4) 1 calc PR A 4
H26D H 0.2750 1.0910 0.5692 0.010 Uiso 0.320(4) 1 calc PR A 4
Ru2 Ru 0.700692(10) 0.500756(18) 0.238740(13) 0.02256(6) Uani 1 1 d . . .
Cl1B Cl 0.74754(4) 0.53236(5) 0.34953(7) 0.0306(2) Uani 1 1 d . . .
Cl2B Cl 0.81906(4) 0.42163(5) 0.22359(7) 0.0427(3) Uani 1 1 d . . .
N1B N 0.56469(14) 0.61262(18) 0.29079(18) 0.0266(8) Uani 1 1 d . . .
N2B N 0.54454(13) 0.47675(19) 0.2990(2) 0.0264(9) Uani 1 1 d . . .
C1B C 0.59507(16) 0.5358(2) 0.2762(2) 0.0217(8) Uani 1 1 d . . .
C2B C 0.48880(17) 0.6059(2) 0.3262(3) 0.0382(12) Uani 1 1 d . . .
H2B1 H 0.4460 0.6294 0.2984 0.046 Uiso 1 1 calc R . .
H2B2 H 0.4903 0.6359 0.3699 0.046 Uiso 1 1 calc R . .
C3B C 0.47832(18) 0.5094(2) 0.3366(2) 0.0327(9) Uani 1 1 d . . .
H3B1 H 0.4813 0.4938 0.3848 0.039 Uiso 1 1 calc R . .
H3B2 H 0.4282 0.4891 0.3177 0.039 Uiso 1 1 calc R . .
C4B C 0.59331(17) 0.6922(2) 0.2708(2) 0.0267(9) Uani 1 1 d . . .
C5B C 0.63797(18) 0.7371(2) 0.3186(3) 0.0471(14) Uani 1 1 d . . .
H5B H 0.6494 0.7145 0.3618 0.057 Uiso 1 1 calc R . .
C6B C 0.6647(2) 0.8179(3) 0.2982(4) 0.064(2) Uani 1 1 d . . .
H6B H 0.6954 0.8510 0.3280 0.077 Uiso 1 1 calc R . .
C7B C 0.6463(3) 0.8488(3) 0.2351(5) 0.092(3) Uani 1 1 d . . .
H7B H 0.6666 0.9021 0.2214 0.110 Uiso 1 1 calc R . .
C8B C 0.6017(2) 0.8062(3) 0.1940(4) 0.067(2) Uani 1 1 d . . .
H8B H 0.5879 0.8311 0.1521 0.080 Uiso 1 1 calc R . .
C9B C 0.5732(2) 0.7257(3) 0.2089(3) 0.0469(14) Uani 1 1 d . . .
C10B C 0.5233(3) 0.6862(3) 0.1614(4) 0.0682(16) Uani 1 1 d . . .
H10D H 0.5529 0.6730 0.1205 0.102 Uiso 1 1 calc R . .
H10E H 0.4802 0.7245 0.1502 0.102 Uiso 1 1 calc R . .
H10F H 0.5023 0.6339 0.1806 0.102 Uiso 1 1 calc R . .
C11B C 0.55896(17) 0.3872(2) 0.2927(2) 0.0273(9) Uani 1 1 d . . .
C12B C 0.62192(17) 0.3520(2) 0.3308(3) 0.0328(11) Uani 1 1 d . . .
H12B H 0.6539 0.3867 0.3584 0.039 Uiso 1 1 calc R . .
C13B C 0.6347(2) 0.2665(2) 0.3262(3) 0.0417(12) Uani 1 1 d . . .
H13B H 0.6779 0.2424 0.3493 0.050 Uiso 1 1 calc R . .
C14B C 0.5864(2) 0.2147(2) 0.2889(3) 0.0559(16) Uani 1 1 d . . .
H14B H 0.5953 0.1554 0.2877 0.067 Uiso 1 1 calc R . .
C15B C 0.5258(2) 0.2488(2) 0.2539(3) 0.0526(16) Uani 1 1 d . . .
H15B H 0.4926 0.2128 0.2285 0.063 Uiso 1 1 calc R . .
C16B C 0.51142(18) 0.3369(2) 0.2545(3) 0.0400(12) Uani 1 1 d . . .
C17B C 0.4425(2) 0.3737(3) 0.2154(3) 0.0503(16) Uani 1 1 d . . .
H17D H 0.3972 0.3787 0.2454 0.076 Uiso 1 1 calc R . .
H17E H 0.4295 0.3363 0.1777 0.076 Uiso 1 1 calc R . .
H17F H 0.4565 0.4298 0.1982 0.076 Uiso 1 1 calc R . .
C18B C 0.72978(16) 0.6069(2) 0.2103(2) 0.0250(8) Uani 1 1 d . . .
H18B H 0.7441 0.6475 0.2433 0.030 Uiso 1 1 calc R . .
C19B C 0.73200(17) 0.63115(19) 0.1415(2) 0.0282(9) Uani 1 1 d . . .
C20B C 0.7605(2) 0.7068(2) 0.1157(2) 0.0413(12) Uani 1 1 d . . .
H20B H 0.7773 0.7498 0.1458 0.050 Uiso 1 1 calc R . .
C21B C 0.7648(3) 0.7202(3) 0.0490(3) 0.0551(14) Uani 1 1 d . . .
H21B H 0.7836 0.7727 0.0323 0.066 Uiso 1 1 calc R . .
C22B C 0.7418(5) 0.6575(3) 0.0046(3) 0.103(2) Uani 1 1 d . . .
H22B H 0.7447 0.6664 -0.0426 0.123 Uiso 1 1 calc R . .
C23B C 0.7151(4) 0.5830(4) 0.0297(3) 0.124(3) Uani 1 1 d . . .
H23B H 0.6997 0.5399 -0.0008 0.149 Uiso 1 1 calc R . .
C24B C 0.7096(3) 0.5683(3) 0.0956(3) 0.0655(17) Uani 1 1 d . . .
C25B C 0.6923(3) 0.4800(4) 0.1302(3) 0.088(2) Uani 1 1 d . . .
H25B H 0.7148 0.4273 0.1103 0.105 Uiso 1 1 calc R . .
C26B C 0.6239(3) 0.4790(4) 0.1522(3) 0.0635(16) Uani 1 1 d . . .
H26E H 0.5968 0.4237 0.1509 0.076 Uiso 1 1 calc R . .
H26F H 0.5902 0.5269 0.1388 0.076 Uiso 1 1 calc R . .
C1 C 0.6011(3) 0.9826(3) 0.6384(4) 0.0877(19) Uani 1 1 d . . .
H1A H 0.6407 1.0282 0.6403 0.105 Uiso 1 1 calc R . .
H1B H 0.5952 0.9664 0.5905 0.105 Uiso 1 1 calc R . .
Cl1 Cl 0.63591(6) 0.90001(8) 0.67959(10) 0.0662(4) Uani 1 1 d . . .
Cl2 Cl 0.51773(17) 1.0222(3) 0.66404(14) 0.309(3) Uani 1 1 d . . .
C2 C 0.3896(4) 0.5075(4) 0.0447(6) 0.236(7) Uani 1 1 d D . .
H2A H 0.3401 0.4762 0.0388 0.284 Uiso 0.753(3) 1 calc PR B 1
H2B H 0.3962 0.5146 0.0939 0.284 Uiso 0.753(3) 1 calc PR B 1
H2C H 0.3642 0.4621 0.0184 0.284 Uiso 0.247(3) 1 calc PR B 3
H2D H 0.3789 0.5007 0.0934 0.284 Uiso 0.247(3) 1 calc PR B 3
Cl3 Cl 0.37199(10) 0.60026(10) 0.01710(13) 0.1110(7) Uani 1 1 d D B .
Cl4 Cl 0.45913(10) 0.43930(13) 0.02234(13) 0.0937(8) Uani 0.753(3) 1 d PD B 1
Cl5 Cl 0.50159(19) 0.5225(2) 0.0235(3) 0.0442(13) Uani 0.247(3) 1 d PD B 3

loop_
_atom_site_aniso_label
_atom_site_aniso_U_11
_atom_site_aniso_U_22
_atom_site_aniso_U_33
_atom_site_aniso_U_23
_atom_site_aniso_U_13
_atom_site_aniso_U_12
Ru1 0.01757(8) 0.01326(10) 0.02401(14) -0.00204(13) -0.00002(9) -0.00011(9)
Cl1A 0.0304(4) 0.0249(4) 0.0310(6) -0.0018(4) -0.0051(4) 0.0026(3)
Cl2A 0.0262(3) 0.0244(4) 0.0465(8) -0.0049(4) 0.0037(4) 0.0060(3)
N1A 0.0196(12) 0.0187(13) 0.029(2) -0.0005(13) 0.0013(12) 0.0009(9)
N2A 0.0199(12) 0.0242(16) 0.038(3) -0.0026(16) 0.0096(12) 0.0020(9)
C1A 0.0177(12) 0.0169(15) 0.026(2) 0.0000(14) -0.0011(13) -0.0015(10)
C2A 0.0209(13) 0.0211(15) 0.040(3) -0.0048(16) 0.0040(15) -0.0012(11)
C3A 0.0158(13) 0.034(2) 0.060(3) -0.006(2) 0.0053(16) -0.0023(11)
C4A 0.0177(13) 0.0157(16) 0.052(3) -0.0071(17) 0.0036(15) 0.0016(10)
C5A 0.0279(17) 0.038(2) 0.044(3) -0.017(2) 0.0006(17) 0.0008(14)
C6A 0.0295(19) 0.030(2) 0.121(6) -0.031(3) 0.015(3) -0.0070(15)
C7A 0.040(2) 0.029(2) 0.130(6) -0.019(3) 0.039(3) -0.0076(16)
C8A 0.062(3) 0.029(2) 0.097(6) 0.030(3) 0.043(3) 0.0183(19)
C9A 0.0344(18) 0.028(2) 0.047(3) 0.003(2) 0.0032(18) 0.0063(14)
C10A 0.038(2) 0.023(3) 0.032(4) 0.000(2) -0.010(3) 0.008(2)
C10C 0.27(2) 0.091(12) 0.055(11) 0.040(9) -0.096(14) -0.123(14)
C11A 0.0248(15) 0.0208(17) 0.046(3) 0.0061(17) 0.0087(17) -0.0026(12)
C12A 0.0279(16) 0.0275(18) 0.051(3) 0.007(2) 0.0106(17) -0.0081(13)
C13A 0.0226(16) 0.0271(19) 0.103(5) 0.022(2) 0.012(2) 0.0019(13)
C14A 0.0325(19) 0.021(2) 0.127(6) 0.013(3) 0.007(2) -0.0039(14)
C15A 0.0402(19) 0.025(2) 0.108(6) -0.014(3) 0.017(3) -0.0170(15)
C16A 0.0266(16) 0.0259(19) 0.059(4) 0.0043(19) 0.0086(17) -0.0045(12)
C17A 0.0315(19) 0.049(3) 0.079(5) -0.011(3) -0.006(2) -0.0065(15)
C18A 0.0162(13) 0.0187(15) 0.042(3) -0.0040(16) 0.0045(15) -0.0014(10)
C19A 0.027(4) 0.008(2) 0.021(5) -0.001(3) 0.000(3) 0.003(2)
C20A 0.035(4) 0.013(2) 0.031(5) 0.009(3) 0.011(3) 0.000(2)
C21A 0.049(5) 0.023(4) 0.055(8) 0.011(4) -0.005(5) 0.001(3)
C22A 0.059(4) 0.028(3) 0.022(4) 0.003(3) 0.009(3) 0.009(3)
C23A 0.030(2) 0.027(2) 0.021(3) -0.004(2) 0.010(2) 0.0066(17)
C24A 0.015(2) 0.029(3) 0.031(4) 0.004(2) 0.011(2) 0.0090(17)
C25A 0.034(2) 0.0049(14) 0.017(3) 0.0063(15) -0.0003(19) -0.0009(13)
C26A 0.037(3) 0.034(3) 0.012(3) -0.008(2) -0.001(2) -0.022(2)
C19C 0.015(9) 0.061(13) 0.065(19) 0.009(12) 0.007(10) 0.012(8)
C20C 0.015(6) 0.076(12) 0.085(17) -0.016(10) -0.016(8) 0.011(7)
C21C 0.063(13) 0.051(11) 0.026(11) 0.028(9) 0.019(9) 0.003(9)
C22C 0.072(11) 0.092(13) 0.089(15) 0.070(12) 0.008(10) 0.041(9)
C23C 0.049(7) 0.049(7) 0.050(9) 0.041(6) -0.030(6) -0.033(5)
C24C 0.042(6) 0.037(6) 0.026(8) 0.014(5) -0.001(5) -0.004(5)
C25C 0.013(3) 0.021(4) 0.019(5) -0.001(4) 0.002(3) -0.004(3)
C26C 0.015(3) 0.007(3) 0.004(4) -0.003(2) -0.003(3) -0.004(2)
Ru2 0.01800(9) 0.01424(11) 0.03543(18) -0.00623(14) 0.00085(10) -0.00074(9)
Cl1B 0.0304(4) 0.0241(4) 0.0374(7) -0.0033(4) -0.0092(4) 0.0016(3)
Cl2B 0.0277(4) 0.0237(4) 0.0766(10) -0.0142(5) 0.0084(5) 0.0058(3)
N1B 0.0154(11) 0.0206(14) 0.044(2) -0.0027(14) 0.0034(13) 0.0034(9)
N2B 0.0227(13) 0.0143(13) 0.042(3) 0.0040(15) 0.0064(12) -0.0006(8)
C1B 0.0185(13) 0.0193(16) 0.027(2) -0.0027(15) -0.0048(13) 0.0006(10)
C2B 0.0191(14) 0.0318(19) 0.064(4) -0.010(2) 0.0157(17) 0.0011(12)
C3B 0.0289(15) 0.0275(18) 0.042(3) 0.0011(18) 0.0135(16) 0.0014(12)
C4B 0.0199(14) 0.0181(16) 0.042(3) -0.0020(16) 0.0024(14) 0.0022(11)
C5B 0.0229(15) 0.0221(17) 0.096(4) -0.028(2) 0.017(2) -0.0071(13)
C6B 0.034(2) 0.031(2) 0.126(6) -0.039(3) 0.041(3) -0.0106(16)
C7B 0.066(3) 0.0143(19) 0.194(9) 0.020(4) 0.062(5) 0.0052(18)
C8B 0.055(3) 0.039(3) 0.107(6) 0.033(3) 0.025(3) 0.014(2)
C9B 0.0291(18) 0.034(2) 0.078(4) 0.010(2) 0.004(2) 0.0042(16)
C10B 0.074(3) 0.052(3) 0.079(5) 0.007(3) -0.005(3) 0.007(2)
C11B 0.0189(14) 0.0127(14) 0.050(3) 0.0011(15) 0.0139(15) -0.0038(10)
C12B 0.0225(14) 0.0225(17) 0.053(3) 0.0078(19) 0.0062(16) 0.0004(11)
C13B 0.0388(19) 0.030(2) 0.056(4) 0.010(2) 0.004(2) 0.0083(15)
C14B 0.040(2) 0.0171(19) 0.111(5) 0.000(2) 0.012(2) -0.0055(15)
C15B 0.0365(18) 0.031(2) 0.090(5) -0.012(3) 0.006(2) -0.0133(15)
C16B 0.0285(16) 0.0294(19) 0.062(4) -0.009(2) 0.0068(18) -0.0061(13)
C17B 0.0323(17) 0.034(2) 0.085(5) -0.005(2) -0.014(2) -0.0064(14)
C18B 0.0235(14) 0.0221(16) 0.029(2) -0.0101(15) 0.0049(15) -0.0032(10)
C19B 0.0248(15) 0.0197(17) 0.040(3) 0.0036(17) 0.0015(16) 0.0031(11)
C20B 0.044(2) 0.030(2) 0.050(4) -0.001(2) 0.013(2) -0.0057(16)
C21B 0.081(3) 0.032(2) 0.052(4) 0.016(3) 0.005(3) 0.004(2)
C22B 0.215(7) 0.056(4) 0.036(4) 0.024(3) -0.025(4) -0.032(4)
C23B 0.242(8) 0.076(4) 0.053(5) 0.024(4) -0.068(5) -0.079(5)
C24B 0.131(4) 0.028(2) 0.037(4) 0.007(2) -0.037(3) -0.032(2)
C25B 0.086(4) 0.126(5) 0.052(4) -0.063(4) -0.005(3) -0.015(3)
C26B 0.057(3) 0.096(4) 0.037(4) -0.014(3) -0.013(2) 0.011(2)
C1 0.105(4) 0.078(4) 0.080(5) 0.016(3) 0.024(4) 0.025(3)
Cl1 0.0708(7) 0.0534(7) 0.0745(12) 0.0139(8) 0.0132(7) -0.0082(5)
Cl2 0.253(3) 0.610(6) 0.0647(16) 0.017(3) 0.0121(19) 0.356(4)
C2 0.224(9) 0.221(10) 0.264(14) 0.147(9) 0.168(9) 0.198(8)
Cl3 0.1486(14) 0.0582(9) 0.1261(19) -0.0065(11) 0.0628(14) -0.0007(9)
Cl4 0.1066(14) 0.0951(14) 0.0794(16) 0.0305(11) 0.0371(12) 0.0694(11)
Cl5 0.0410(19) 0.044(2) 0.047(3) 0.0057(17) -0.0044(17) 0.0165(14)

loop_
_atom_type_symbol
_atom_type_description
_atom_type_scat_dispersion_real
_atom_type_scat_dispersion_imag
_atom_type_scat_source
C C 0.0033 0.0016 'International Tables Vol C Tables 4.2.6.8 and 6.1.1.4'
H H 0.0000 0.0000 'International Tables Vol C Tables 4.2.6.8 and 6.1.1.4'
N N 0.0061 0.0033 'International Tables Vol C Tables 4.2.6.8 and 6.1.1.4'
Cl Cl 0.1484 0.1585 'International Tables Vol C Tables 4.2.6.8 and 6.1.1.4'
Ru Ru -1.2594 0.8363 'International Tables Vol C Tables 4.2.6.8 and 6.1.1.4'

loop_
_geom_angle_atom_site_label_1
_geom_angle_atom_site_label_2
_geom_angle_atom_site_label_3
_geom_angle
_geom_angle_publ_flag
C18A Ru1 C1A 96.26(13) yes
C18A Ru1 C26C 107.9(2) yes
C1A Ru1 C26C 104.6(2) yes
C18A Ru1 C25C 78.9(3) yes
C1A Ru1 C25C 85.2(3) yes
C26C Ru1 C25C 37.3(3) yes
C18A Ru1 C26A 99.0(2) yes
C1A Ru1 C26A 77.77(18) yes
C26C Ru1 C26A 29.5(2) ?
C25C Ru1 C26A 20.7(2) ?
C18A Ru1 C25A 79.54(17) yes
C1A Ru1 C25A 110.28(16) yes
C26C Ru1 C25A 28.4(2) ?
C25C Ru1 C25A 25.3(2) ?
C26A Ru1 C25A 36.45(18) yes
C18A Ru1 Cl1A 89.99(14) yes
C1A Ru1 Cl1A 84.11(11) yes
C26C Ru1 Cl1A 158.77(18) yes
C25C Ru1 Cl1A 163.6(2) yes
C26A Ru1 Cl1A 160.52(14) yes
C25A Ru1 Cl1A 162.89(11) yes
C18A Ru1 Cl2A 102.67(8) yes
C1A Ru1 Cl2A 159.00(11) yes
C26C Ru1 Cl2A 78.25(19) yes
C25C Ru1 Cl2A 107.2(2) yes
C26A Ru1 Cl2A 107.73(15) yes
C25A Ru1 Cl2A 82.35(11) yes
Cl1A Ru1 Cl2A 86.86(3) yes
C1A N1A C4A 128.7(3) ?
C1A N1A C2A 114.7(3) ?
C4A N1A C2A 116.5(2) ?
C1A N2A C11A 123.2(3) ?
C1A N2A C3A 111.9(3) ?
C11A N2A C3A 123.3(3) ?
N1A C1A N2A 107.8(3) ?
N1A C1A Ru1 131.5(2) ?
N2A C1A Ru1 120.6(2) ?
N1A C2A C3A 101.5(2) ?
N2A C3A C2A 102.6(3) ?
C5A C4A C9A 119.3(4) ?
C5A C4A N1A 120.3(4) ?
C9A C4A N1A 120.3(3) ?
C6A C5A C10C 117.0(7) ?
C6A C5A C4A 122.0(5) ?
C10C C5A C4A 121.0(6) ?
C5A C6A C7A 120.9(5) ?
C6A C7A C8A 119.5(4) ?
C7A C8A C9A 120.6(6) ?
C4A C9A C8A 117.6(4) ?
C4A C9A C10A 123.7(4) ?
C8A C9A C10A 118.7(5) ?
C12A C11A N2A 121.6(3) ?
C12A C11A C16A 120.9(3) ?
N2A C11A C16A 117.5(3) ?
C11A C12A C13A 120.3(4) ?
C14A C13A C12A 119.7(4) ?
C13A C14A C15A 119.5(4) ?
C16A C15A C14A 123.5(4) ?
C15A C16A C11A 116.1(4) ?
C15A C16A C17A 121.5(4) ?
C11A C16A C17A 122.4(3) ?
C19C C18A Ru1 122.9(5) ?
C19A C18A Ru1 122.2(3) ?
C20A C19A C24A 120.0 ?
C20A C19A C18A 123.9(3) ?
C24A C19A C18A 115.8(3) ?
C21A C20A C19A 120.0 ?
C20A C21A C22A 120.0 ?
C21A C22A C23A 120.0 ?
C24A C23A C22A 120.0 ?
C23A C24A C19A 120.0 ?
C23A C24A C25A 124.4(3) ?
C19A C24A C25A 115.6(3) ?
C26A C25A C24A 125.6(4) ?
C26A C25A Ru1 68.5(3) ?
C24A C25A Ru1 106.8(3) ?
C25A C26A Ru1 75.0(3) ?
C20C C19C C24C 120.0 ?
C20C C19C C18A 129.0(8) ?
C24C C19C C18A 111.0(8) ?
C21C C20C C19C 120.0 ?
C22C C21C C20C 120.0 ?
C21C C22C C23C 120.0 ?
C24C C23C C22C 120.0 ?
C23C C24C C19C 120.0 ?
C23C C24C C25C 122.3(8) ?
C19C C24C C25C 117.6(8) ?
C26C C25C C24C 128.6(8) ?
C26C C25C Ru1 70.2(5) ?
C24C C25C Ru1 105.5(6) ?
C25C C26C Ru1 72.6(5) ?
C18B Ru2 C1B 96.03(13) yes
C18B Ru2 C25B 81.5(2) yes
C1B Ru2 C25B 110.09(19) yes
C18B Ru2 C26B 93.72(19) yes
C1B Ru2 C26B 78.23(18) yes
C25B Ru2 C26B 33.19(18) yes
C18B Ru2 Cl1B 90.08(13) yes
C1B Ru2 Cl1B 84.54(11) yes
C25B Ru2 Cl1B 163.69(15) yes
C26B Ru2 Cl1B 162.65(14) yes
C18B Ru2 Cl2B 101.99(9) yes
C1B Ru2 Cl2B 159.90(11) yes
C25B Ru2 Cl2B 81.61(16) yes
C26B Ru2 Cl2B 109.07(14) yes
Cl1B Ru2 Cl2B 86.60(4) yes
C1B N1B C4B 127.4(3) ?
C1B N1B C2B 112.0(3) ?
C4B N1B C2B 120.3(3) ?
C1B N2B C11B 122.6(3) ?
C1B N2B C3B 115.3(3) ?
C11B N2B C3B 121.8(3) ?
N1B C1B N2B 107.6(3) ?
N1B C1B Ru2 131.7(2) ?
N2B C1B Ru2 120.3(2) ?
N1B C2B C3B 103.6(2) ?
N2B C3B C2B 101.0(3) ?
C9B C4B N1B 120.5(4) ?
C9B C4B C5B 122.7(4) ?
N1B C4B C5B 116.6(4) ?
C4B C5B C6B 115.8(5) ?
C7B C6B C5B 120.4(5) ?
C8B C7B C6B 121.2(5) ?
C7B C8B C9B 122.9(6) ?
C4B C9B C8B 116.9(5) ?
C4B C9B C10B 125.0(4) ?
C8B C9B C10B 118.1(5) ?
C16B C11B C12B 121.0(3) ?
C16B C11B N2B 121.1(3) ?
C12B C11B N2B 117.8(3) ?
C13B C12B C11B 118.0(4) ?
C12B C13B C14B 121.6(4) ?
C15B C14B C13B 119.7(4) ?
C14B C15B C16B 121.3(4) ?
C11B C16B C15B 118.3(4) ?
C11B C16B C17B 121.3(3) ?
C15B C16B C17B 120.4(4) ?
C19B C18B Ru2 123.4(3) ?
C20B C19B C24B 117.7(4) ?
C20B C19B C18B 126.7(3) ?
C24B C19B C18B 115.3(3) ?
C21B C20B C19B 121.3(4) ?
C20B C21B C22B 120.0(4) ?
C23B C22B C21B 118.9(5) ?
C24B C23B C22B 122.4(5) ?
C23B C24B C19B 119.7(4) ?
C23B C24B C25B 126.4(5) ?
C19B C24B C25B 113.2(4) ?
C26B C25B C24B 109.9(6) ?
C26B C25B Ru2 73.6(4) ?
C24B C25B Ru2 106.5(3) ?
C25B C26B Ru2 73.2(4) ?
Cl2 C1 Cl1 117.5(4) ?
Cl3 C2 Cl4 129.7(5) ?
Cl3 C2 Cl5 90.0(3) ?
Cl4 C2 Cl5 47.76(19) ?

loop_
_geom_bond_atom_site_label_1
_geom_bond_atom_site_label_2
_geom_bond_distance
_geom_bond_publ_flag
Ru1 C18A 1.831(3) yes
Ru1 C1A 2.036(3) yes
Ru1 C26C 2.155(7) yes
Ru1 C25C 2.186(10) yes
Ru1 C26A 2.192(5) yes
Ru1 C25A 2.275(6) yes
Ru1 Cl1A 2.3976(12) yes
Ru1 Cl2A 2.4000(7) yes
N1A C1A 1.324(4) ?
N1A C4A 1.439(4) ?
N1A C2A 1.478(4) ?
N2A C1A 1.347(4) ?
N2A C11A 1.421(4) ?
N2A C3A 1.495(5) ?
C2A C3A 1.524(4) ?
C4A C5A 1.389(5) ?
C4A C9A 1.401(6) ?
C5A C6A 1.352(6) ?
C5A C10C 1.377(12) ?
C6A C7A 1.354(9) ?
C7A C8A 1.401(8) ?
C8A C9A 1.418(5) ?
C9A C10A 1.464(7) ?
C11A C12A 1.355(5) ?
C11A C16A 1.436(5) ?
C12A C13A 1.401(5) ?
C13A C14A 1.360(7) ?
C14A C15A 1.378(6) ?
C15A C16A 1.364(5) ?
C16A C17A 1.484(6) ?
C18A C19C 1.396(10) ?
C18A C19A 1.443(6) ?
C19A C20A 1.3900 ?
C19A C24A 1.3900 ?
C20A C21A 1.3900 ?
C21A C22A 1.3900 ?
C22A C23A 1.3900 ?
C23A C24A 1.3900 ?
C24A C25A 1.461(5) ?
C25A C26A 1.399(7) ?
C19C C20C 1.3900 ?
C19C C24C 1.3900 ?
C20C C21C 1.3900 ?
C21C C22C 1.3900 ?
C22C C23C 1.3900 ?
C23C C24C 1.3900 ?
C24C C25C 1.465(12) ?
C25C C26C 1.387(12) ?
Ru2 C18B 1.838(3) yes
Ru2 C1B 2.034(3) yes
Ru2 C25B 2.186(6) yes
Ru2 C26B 2.191(5) yes
Ru2 Cl1B 2.3948(13) yes
Ru2 Cl2B 2.4010(8) yes
N1B C1B 1.352(4) ?
N1B C4B 1.408(4) ?
N1B C2B 1.481(4) ?
N2B C1B 1.351(4) ?
N2B C11B 1.441(4) ?
N2B C3B 1.452(4) ?
C2B C3B 1.550(5) ?
C4B C9B 1.381(6) ?
C4B C5B 1.411(6) ?
C5B C6B 1.415(6) ?
C6B C7B 1.381(10) ?
C7B C8B 1.306(9) ?
C8B C9B 1.394(6) ?
C9B C10B 1.419(7) ?
C11B C16B 1.369(5) ?
C11B C12B 1.430(5) ?
C12B C13B 1.372(5) ?
C13B C14B 1.380(6) ?
C14B C15B 1.361(7) ?
C15B C16B 1.413(5) ?
C16B C17B 1.529(6) ?
C18B C19B 1.419(5) ?
C19B C20B 1.389(4) ?
C19B C24B 1.402(5) ?
C20B C21B 1.344(6) ?
C21B C22B 1.382(6) ?
C22B C23B 1.358(6) ?
C23B C24B 1.332(7) ?
C24B C25B 1.583(8) ?
C25B C26B 1.250(7) ?
C1 Cl2 1.640(5) ?
C1 Cl1 1.653(6) ?
C2 Cl3 1.594(6) ?
C2 Cl4 1.666(5) ?
C2 Cl5 1.978(6) ?
